data_7018880
loop_
_publ_author_name
'Milde, Bianca'
'Schaarschmidt, Dieter'
'R\"uffer, Tobias'
'Lang, Heinrich'

_publ_section_title
;
 Phosphino imidazoles and imidazolium salts for Suzuki C-C coupling
 reactions.
;
_journal_issue 17
_journal_name_full 'Dalton transactions (Cambridge, England : 2003)'
_journal_page_first 5377
_journal_page_last 5390
_journal_paper_doi 10.1039/c2dt12322c
_journal_volume 41
_journal_year 2012
_chemical_formula_moiety 'C21 H16 Br N2 P Se'
_chemical_formula_sum 'C21 H16 Br N2 P Se'
_chemical_formula_weight 486.20
_chemical_name_systematic
;
?
;
_space_group_IT_number 14
_symmetry_cell_setting monoclinic
_symmetry_space_group_name_Hall '-P 2yn'
_symmetry_space_group_name_H-M 'P 1 21/n 1'
_atom_sites_solution_hydrogens geom
_atom_sites_solution_primary direct
_atom_sites_solution_secondary difmap
_audit_creation_method SHELXL-97
_cell_angle_alpha 90.00
_cell_angle_beta 96.639(2)
_cell_angle_gamma 90.00
_cell_formula_units_Z 4
_cell_length_a 14.6515(2)
_cell_length_b 6.86120(10)
_cell_length_c 19.3482(3)
_cell_measurement_reflns_used 5545
_cell_measurement_temperature 100
_cell_measurement_theta_max 61.9920
_cell_measurement_theta_min 4.6024
_cell_volume 1931.97(5)
_computing_cell_refinement
;
CrysAlis RED, Oxford Diffraction Ltd.,
Version 1.171.32.5 (release 08-05-2007 CrysAlis171 .NET)
(compiled May 8 2007,13:10:02)
;
_computing_data_collection
;
CrysAlis CCD, Oxford Diffraction Ltd.,
Version 1.171.32.5 (release 08-05-2007 CrysAlis171 .NET)
(compiled May 8 2007,13:10:02)
;
_computing_data_reduction
;
CrysAlis RED, Oxford Diffraction Ltd.,
Version 1.171.32.5 (release 08-05-2007 CrysAlis171 .NET)
(compiled May 8 2007,13:10:02)
;
_computing_structure_refinement 'SHELXL-97 (Sheldrick, 1997)'
_computing_structure_solution 'SHELXS-97 (Sheldrick, 1990)'
_diffrn_ambient_temperature 100
_diffrn_measured_fraction_theta_full 0.987
_diffrn_measured_fraction_theta_max 0.987
_diffrn_measurement_device_type 'Oxford Gemini S'
_diffrn_measurement_method '\w scans'
_diffrn_radiation_monochromator graphite
_diffrn_radiation_source 'fine-focus sealed tube'
_diffrn_radiation_type CuK\a
_diffrn_radiation_wavelength 1.54184
_diffrn_reflns_av_R_equivalents 0.0191
_diffrn_reflns_av_sigmaI/netI 0.0185
_diffrn_reflns_limit_h_max 16
_diffrn_reflns_limit_h_min -16
_diffrn_reflns_limit_k_max 7
_diffrn_reflns_limit_k_min -7
_diffrn_reflns_limit_l_max 22
_diffrn_reflns_limit_l_min -21
_diffrn_reflns_number 7130
_diffrn_reflns_theta_full 62.14
_diffrn_reflns_theta_max 62.14
_diffrn_reflns_theta_min 4.60
_diffrn_standards_decay_% 0
_diffrn_standards_interval_count 50
_diffrn_standards_interval_time 10
_diffrn_standards_number 2
_exptl_absorpt_coefficient_mu 5.885
_exptl_absorpt_correction_T_max 1.00000
_exptl_absorpt_correction_T_min 0.37259
_exptl_absorpt_correction_type multi-scan
_exptl_absorpt_process_details
;
CrysAlis RED, Oxford Diffraction Ltd.,
Version 1.171.32.5 (release 08-05-2007 CrysAlis171 .NET)
(compiled May 8 2007,13:10:02)
Empirical absorption correction using spherical harmonics,
implemented in SCALE3 ABSPACK scaling algorithm.
;
_exptl_crystal_colour colorless
_exptl_crystal_density_diffrn 1.672
_exptl_crystal_density_method 'not measured'
_exptl_crystal_description block
_exptl_crystal_F_000 960
_exptl_crystal_size_max 0.4
_exptl_crystal_size_mid 0.2
_exptl_crystal_size_min 0.2
_refine_diff_density_max 0.675
_refine_diff_density_min -0.623
_refine_diff_density_rms 0.084
_refine_ls_extinction_method none
_refine_ls_goodness_of_fit_ref 1.057
_refine_ls_hydrogen_treatment constr
_refine_ls_matrix_type full
_refine_ls_number_parameters 235
_refine_ls_number_reflns 3015
_refine_ls_number_restraints 0
_refine_ls_restrained_S_all 1.057
_refine_ls_R_factor_all 0.0283
_refine_ls_R_factor_gt 0.0253
_refine_ls_shift/su_max 0.002
_refine_ls_shift/su_mean 0.000
_refine_ls_structure_factor_coef Fsqd
_refine_ls_weighting_details 'calc w=1/[\s^2^(Fo^2^)+(0.0476P)^2^+0.6424P] where P=(Fo^2^+2Fc^2^)/3'
_refine_ls_weighting_scheme calc
_refine_ls_wR_factor_gt 0.0659
_refine_ls_wR_factor_ref 0.0672
_reflns_number_gt 2760
_reflns_number_total 3015
_reflns_threshold_expression >2sigma(I)
_cod_data_source_file c2dt12322c.txt
_cod_data_source_block bimi11
_cod_database_code 7018880

loop_
_symmetry_equiv_pos_as_xyz
'x, y, z'
'-x+1/2, y+1/2, -z+1/2'
'-x, -y, -z'
'x-1/2, -y-1/2, z-1/2'

loop_
_atom_site_label
_atom_site_type_symbol
_atom_site_fract_x
_atom_site_fract_y
_atom_site_fract_z
_atom_site_U_iso_or_equiv
_atom_site_adp_type
_atom_site_occupancy
_atom_site_symmetry_multiplicity
_atom_site_calc_flag
_atom_site_refinement_flags
C1 C 0.10592(15) 0.2191(3) 0.77144(12) 0.0142(5) Uani 1 1 d .
C2 C 0.22871(15) 0.0469(4) 0.77774(12) 0.0170(5) Uani 1 1 d .
H2 H 0.2838 -0.0118 0.7952 0.020 Uiso 1 1 calc R
C3 C 0.18633(15) 0.0237(4) 0.71145(12) 0.0179(5) Uani 1 1 d .
H3 H 0.2067 -0.0514 0.6763 0.021 Uiso 1 1 calc R
C4 C 0.04221(16) 0.1531(4) 0.64626(12) 0.0162(5) Uani 1 1 d .
C5 C 0.07150(17) 0.2237(4) 0.58574(13) 0.0194(5) Uani 1 1 d .
H5 H 0.1333 0.2510 0.5839 0.023 Uiso 1 1 calc R
C6 C 0.00804(18) 0.2537(4) 0.52744(13) 0.0211(5) Uani 1 1 d .
H6 H 0.0270 0.3003 0.4863 0.025 Uiso 1 1 calc R
C7 C -0.08315(17) 0.2134(4) 0.53165(13) 0.0194(5) Uani 1 1 d .
C8 C -0.11276(17) 0.1354(4) 0.59136(13) 0.0204(5) Uani 1 1 d .
H8 H -0.1744 0.1048 0.5927 0.024 Uiso 1 1 calc R
C9 C -0.04905(17) 0.1039(3) 0.64904(13) 0.0189(5) Uani 1 1 d .
H9 H -0.0674 0.0500 0.6893 0.023 Uiso 1 1 calc R
C10 C 0.07832(15) 0.5048(4) 0.87308(12) 0.0161(5) Uani 1 1 d .
C11 C 0.07956(18) 0.4072(4) 0.93620(14) 0.0247(6) Uani 1 1 d .
H11 H 0.0532 0.2843 0.9380 0.030 Uiso 1 1 calc R
C12 C 0.12046(19) 0.4952(5) 0.99644(14) 0.0321(7) Uani 1 1 d .
H12 H 0.1213 0.4306 1.0388 0.039 Uiso 1 1 calc R
C13 C 0.15979(18) 0.6765(5) 0.99444(14) 0.0292(6) Uani 1 1 d .
H13 H 0.1870 0.7339 1.0353 0.035 Uiso 1 1 calc R
C14 C 0.15904(18) 0.7736(4) 0.93207(15) 0.0264(6) Uani 1 1 d .
H14 H 0.1858 0.8963 0.9308 0.032 Uiso 1 1 calc R
C15 C 0.11839(16) 0.6884(4) 0.87117(13) 0.0208(5) Uani 1 1 d .
H15 H 0.1179 0.7538 0.8290 0.025 Uiso 1 1 calc R
C16 C -0.07489(15) 0.2633(3) 0.81478(12) 0.0153(5) Uani 1 1 d .
C17 C -0.06498(17) 0.0713(4) 0.83834(13) 0.0212(5) Uani 1 1 d .
H17 H -0.0072 0.0134 0.8443 0.025 Uiso 1 1 calc R
C18 C -0.14178(18) -0.0327(4) 0.85287(13) 0.0255(6) Uani 1 1 d .
H18 H -0.1353 -0.1601 0.8691 0.031 Uiso 1 1 calc R
C19 C -0.22791(16) 0.0523(4) 0.84335(12) 0.0225(5) Uani 1 1 d .
H19 H -0.2792 -0.0184 0.8527 0.027 Uiso 1 1 calc R
C20 C -0.23772(17) 0.2420(4) 0.81990(13) 0.0219(6) Uani 1 1 d .
H20 H -0.2957 0.2990 0.8135 0.026 Uiso 1 1 calc R
C21 C -0.16148(15) 0.3478(4) 0.80591(12) 0.0173(5) Uani 1 1 d .
H21 H -0.1683 0.4760 0.7905 0.021 Uiso 1 1 calc R
N1 N 0.10771(13) 0.1337(3) 0.70744(10) 0.0154(4) Uani 1 1 d .
N2 N 0.17840(12) 0.1690(3) 0.81487(10) 0.0156(4) Uani 1 1 d .
P1 P 0.02374(4) 0.40108(9) 0.79250(3) 0.01287(14) Uani 1 1 d .
Se1 Se -0.007396(15) 0.60970(4) 0.713655(12) 0.01625(10) Uani 1 1 d .
Br1 Br -0.172430(18) 0.26669(4) 0.454636(13) 0.02544(11) Uani 1 1 d .

loop_
_atom_site_aniso_label
_atom_site_aniso_U_11
_atom_site_aniso_U_22
_atom_site_aniso_U_33
_atom_site_aniso_U_23
_atom_site_aniso_U_13
_atom_site_aniso_U_12
C1 0.0128(11) 0.0148(12) 0.0148(11) -0.0001(9) 0.0004(9) -0.0019(9)
C2 0.0122(11) 0.0169(13) 0.0211(12) -0.0003(10) -0.0023(9) 0.0029(9)
C3 0.0161(11) 0.0173(12) 0.0203(12) -0.0012(10) 0.0015(9) 0.0023(10)
C4 0.0174(11) 0.0147(12) 0.0151(12) -0.0018(10) -0.0040(9) 0.0025(10)
C5 0.0195(12) 0.0193(13) 0.0192(12) -0.0008(10) 0.0012(10) 0.0017(10)
C6 0.0272(13) 0.0212(14) 0.0147(12) 0.0014(10) 0.0013(10) 0.0031(10)
C7 0.0244(13) 0.0162(12) 0.0151(12) -0.0011(10) -0.0084(10) 0.0054(10)
C8 0.0180(12) 0.0206(13) 0.0207(13) -0.0013(11) -0.0057(10) 0.0006(10)
C9 0.0212(12) 0.0185(13) 0.0160(12) -0.0024(10) -0.0017(10) 0.0003(10)
C10 0.0114(10) 0.0195(13) 0.0169(11) -0.0028(10) -0.0005(9) 0.0032(9)
C11 0.0255(13) 0.0280(15) 0.0193(13) 0.0016(11) -0.0022(10) -0.0029(11)
C12 0.0331(15) 0.0468(19) 0.0151(12) 0.0036(13) -0.0026(11) -0.0007(13)
C13 0.0258(13) 0.0383(17) 0.0212(14) -0.0112(13) -0.0070(11) 0.0017(13)
C14 0.0256(13) 0.0226(14) 0.0296(15) -0.0065(11) -0.0025(11) -0.0038(11)
C15 0.0193(12) 0.0225(14) 0.0200(13) -0.0018(11) -0.0007(10) -0.0002(10)
C16 0.0144(11) 0.0206(13) 0.0103(11) -0.0021(9) -0.0010(9) -0.0037(9)
C17 0.0202(12) 0.0207(13) 0.0223(13) 0.0013(11) 0.0007(10) 0.0008(10)
C18 0.0323(14) 0.0193(13) 0.0246(13) 0.0038(11) 0.0018(11) -0.0050(12)
C19 0.0200(12) 0.0308(15) 0.0164(11) -0.0039(11) 0.0016(10) -0.0110(11)
C20 0.0137(12) 0.0350(16) 0.0161(12) -0.0015(11) -0.0022(10) -0.0018(10)
C21 0.0164(11) 0.0210(13) 0.0134(11) -0.0011(10) -0.0026(9) -0.0007(10)
N1 0.0142(9) 0.0162(10) 0.0152(10) 0.0000(8) -0.0016(8) -0.0002(8)
N2 0.0138(9) 0.0153(10) 0.0169(10) 0.0002(9) -0.0009(8) -0.0004(8)
P1 0.0107(3) 0.0146(3) 0.0127(3) 0.0008(2) -0.0012(2) 0.0010(2)
Se1 0.01530(15) 0.01674(17) 0.01600(15) 0.00350(9) -0.00125(10) 0.00175(9)
Br1 0.02926(17) 0.02609(17) 0.01816(16) -0.00071(10) -0.00926(11) 0.00615(11)

loop_
_atom_type_symbol
_atom_type_description
_atom_type_scat_dispersion_real
_atom_type_scat_dispersion_imag
_atom_type_scat_source
C C 0.0181 0.0091 'International Tables Vol C Tables 4.2.6.8 and 6.1.1.4'
H H 0.0000 0.0000 'International Tables Vol C Tables 4.2.6.8 and 6.1.1.4'
N N 0.0311 0.0180 'International Tables Vol C Tables 4.2.6.8 and 6.1.1.4'
P P 0.2955 0.4335 'International Tables Vol C Tables 4.2.6.8 and 6.1.1.4'
Se Se -0.7943 1.1372 'International Tables Vol C Tables 4.2.6.8 and 6.1.1.4'
Br Br -0.6763 1.2805 'International Tables Vol C Tables 4.2.6.8 and 6.1.1.4'

loop_
_geom_angle_atom_site_label_1
_geom_angle_atom_site_label_2
_geom_angle_atom_site_label_3
_geom_angle
N2 C1 N1 111.4(2)
N2 C1 P1 122.81(18)
N1 C1 P1 125.39(17)
C3 C2 N2 110.4(2)
C3 C2 H2 124.8
N2 C2 H2 124.8
C2 C3 N1 106.0(2)
C2 C3 H3 127.0
N1 C3 H3 127.0
C5 C4 C9 120.9(2)
C5 C4 N1 119.1(2)
C9 C4 N1 119.9(2)
C4 C5 C6 119.7(2)
C4 C5 H5 120.2
C6 C5 H5 120.2
C7 C6 C5 119.0(2)
C7 C6 H6 120.5
C5 C6 H6 120.5
C6 C7 C8 121.7(2)
C6 C7 Br1 119.99(19)
C8 C7 Br1 118.28(18)
C9 C8 C7 119.0(2)
C9 C8 H8 120.5
C7 C8 H8 120.5
C8 C9 C4 119.6(2)
C8 C9 H9 120.2
C4 C9 H9 120.2
C11 C10 C15 119.8(2)
C11 C10 P1 121.7(2)
C15 C10 P1 118.54(18)
C12 C11 C10 119.3(3)
C12 C11 H11 120.4
C10 C11 H11 120.4
C13 C12 C11 120.9(3)
C13 C12 H12 119.6
C11 C12 H12 119.6
C12 C13 C14 120.1(2)
C12 C13 H13 119.9
C14 C13 H13 119.9
C13 C14 C15 120.0(3)
C13 C14 H14 120.0
C15 C14 H14 120.0
C14 C15 C10 120.0(2)
C14 C15 H15 120.0
C10 C15 H15 120.0
C21 C16 C17 119.6(2)
C21 C16 P1 119.55(19)
C17 C16 P1 120.81(18)
C18 C17 C16 119.7(2)
C18 C17 H17 120.2
C16 C17 H17 120.2
C19 C18 C17 120.3(2)
C19 C18 H18 119.8
C17 C18 H18 119.8
C20 C19 C18 120.0(2)
C20 C19 H19 120.0
C18 C19 H19 120.0
C19 C20 C21 120.2(2)
C19 C20 H20 119.9
C21 C20 H20 119.9
C20 C21 C16 120.2(2)
C20 C21 H21 119.9
C16 C21 H21 119.9
C3 N1 C1 106.70(19)
C3 N1 C4 124.9(2)
C1 N1 C4 128.4(2)
C1 N2 C2 105.46(19)
C10 P1 C1 103.02(10)
C10 P1 C16 106.48(11)
C1 P1 C16 105.16(11)
C10 P1 Se1 113.18(8)
C1 P1 Se1 113.56(8)
C16 P1 Se1 114.44(8)

loop_
_geom_bond_atom_site_label_1
_geom_bond_atom_site_label_2
_geom_bond_distance
C1 N2 1.321(3)
C1 N1 1.373(3)
C1 P1 1.813(2)
C2 C3 1.368(3)
C2 N2 1.373(3)
C2 H2 0.9300
C3 N1 1.372(3)
C3 H3 0.9300
C4 C5 1.381(4)
C4 C9 1.386(3)
C4 N1 1.441(3)
C5 C6 1.392(4)
C5 H5 0.9300
C6 C7 1.376(4)
C6 H6 0.9300
C7 C8 1.387(4)
C7 Br1 1.901(2)
C8 C9 1.387(3)
C8 H8 0.9300
C9 H9 0.9300
C10 C11 1.391(4)
C10 C15 1.392(4)
C10 P1 1.814(2)
C11 C12 1.386(4)
C11 H11 0.9300
C12 C13 1.374(4)
C12 H12 0.9300
C13 C14 1.377(4)
C13 H13 0.9300
C14 C15 1.387(4)
C14 H14 0.9300
C15 H15 0.9300
C16 C21 1.388(3)
C16 C17 1.396(4)
C16 P1 1.820(2)
C17 C18 1.388(4)
C17 H17 0.9300
C18 C19 1.383(4)
C18 H18 0.9300
C19 C20 1.381(4)
C19 H19 0.9300
C20 C21 1.385(4)
C20 H20 0.9300
C21 H21 0.9300
P1 Se1 2.1031(6)

loop_
_geom_torsion_atom_site_label_1
_geom_torsion_atom_site_label_2
_geom_torsion_atom_site_label_3
_geom_torsion_atom_site_label_4
_geom_torsion
N2 C2 C3 N1 -0.2(3)
C9 C4 C5 C6 2.7(4)
N1 C4 C5 C6 -176.3(2)
C4 C5 C6 C7 0.5(4)
C5 C6 C7 C8 -3.0(4)
C5 C6 C7 Br1 176.46(18)
C6 C7 C8 C9 2.3(4)
Br1 C7 C8 C9 -177.15(18)
C7 C8 C9 C4 0.9(4)
C5 C4 C9 C8 -3.4(4)
N1 C4 C9 C8 175.6(2)
C15 C10 C11 C12 0.3(4)
P1 C10 C11 C12 -178.6(2)
C10 C11 C12 C13 -0.2(4)
C11 C12 C13 C14 0.0(4)
C12 C13 C14 C15 0.1(4)
C13 C14 C15 C10 0.0(4)
C11 C10 C15 C14 -0.3(4)
P1 C10 C15 C14 178.67(19)
C21 C16 C17 C18 -0.2(4)
P1 C16 C17 C18 -177.95(19)
C16 C17 C18 C19 0.7(4)
C17 C18 C19 C20 -0.6(4)
C18 C19 C20 C21 -0.1(4)
C19 C20 C21 C16 0.6(4)
C17 C16 C21 C20 -0.4(3)
P1 C16 C21 C20 177.33(18)
C2 C3 N1 C1 0.1(3)
C2 C3 N1 C4 179.4(2)
N2 C1 N1 C3 0.0(3)
P1 C1 N1 C3 172.79(17)
N2 C1 N1 C4 -179.3(2)
P1 C1 N1 C4 -6.5(4)
C5 C4 N1 C3 -58.1(3)
C9 C4 N1 C3 122.9(3)
C5 C4 N1 C1 121.1(3)
C9 C4 N1 C1 -58.0(3)
N1 C1 N2 C2 -0.1(3)
P1 C1 N2 C2 -173.11(17)
C3 C2 N2 C1 0.2(3)
C11 C10 P1 C1 -76.5(2)
C15 C10 P1 C1 104.6(2)
C11 C10 P1 C16 33.9(2)
C15 C10 P1 C16 -144.98(19)
C11 C10 P1 Se1 160.51(18)
C15 C10 P1 Se1 -18.4(2)
N2 C1 P1 C10 8.9(2)
N1 C1 P1 C10 -163.1(2)
N2 C1 P1 C16 -102.4(2)
N1 C1 P1 C16 85.5(2)
N2 C1 P1 Se1 131.73(18)
N1 C1 P1 Se1 -40.3(2)
C21 C16 P1 C10 97.5(2)
C17 C16 P1 C10 -84.8(2)
C21 C16 P1 C1 -153.66(19)
C17 C16 P1 C1 24.1(2)
C21 C16 P1 Se1 -28.4(2)
C17 C16 P1 Se1 149.38(17)
